data_4088255
loop_
_publ_author_name
'Theurkauff, Gabriel'
'Bader, Manuela'
'Marquet, Nicolas'
'Bondon, Arnaud'
'Roisnel, Thierry'
'Guegan, Jean-Paul'
'Amar, Anissa'
'Boucekkine, Abdou'
'Carpentier, Jean-Fran\,cois'
'Kirillov, Evgueni'

_publ_section_title
;
 Discrete Ionic Complexes of Highly Isoselective Zirconocenes. Solution
 Dynamics, Trimethylaluminum Adducts, and Implications in Propylene
 Polymerization
;
_journal_issue 2
_journal_name_full Organometallics
_journal_page_first 258
_journal_paper_doi 10.1021/acs.organomet.5b00965
_journal_volume 35
_journal_year 2016
_chemical_compound_source 'synthesis as described'
_chemical_formula_moiety 'C41 H52 Zr1'
_chemical_formula_sum 'C41 H52 Zr'
_chemical_formula_weight 636.05
_space_group_IT_number 14
_space_group_name_Hall '-P 2yn'
_space_group_name_H-M_alt 'P 1 21/n 1'
_symmetry_cell_setting monoclinic
_symmetry_Int_Tables_number 14
_symmetry_space_group_name_Hall '-P 2yn'
_symmetry_space_group_name_H-M 'P 1 21/n 1'
_atom_sites_solution_hydrogens geom
_atom_sites_solution_primary direct
_atom_sites_solution_secondary difmap
_audit_conform_dict_location ftp://ftp.iucr.org/pub/cif_core.dic
_audit_conform_dict_name cif_core.dic
_audit_conform_dict_version 2.3
_audit_creation_date 2009-04-29T09:33:37-00:00
_audit_creation_method 'WinGX routine CIF_UPDATE'
_cell_angle_alpha 90
_cell_angle_beta 92.699(2)
_cell_angle_gamma 90
_cell_formula_units_Z 4
_cell_length_a 11.8379(5)
_cell_length_b 16.3525(7)
_cell_length_c 17.4766(8)
_cell_measurement_reflns_used 7172
_cell_measurement_temperature 100(2)
_cell_measurement_theta_max 27.3
_cell_measurement_theta_min 2.39
_cell_measurement_wavelength 0.71073
_cell_volume 3379.4(3)
_computing_cell_refinement 'Bruker SMART'
_computing_data_collection 'Bruker SAINT'
_computing_data_reduction 'Bruker SAINT'
_computing_molecular_graphics 'Ortep-3 for Windows (Farrugia, 1997)'
_computing_publication_material 'WinGX publication routines (Farrugia, 1999)'
_computing_structure_refinement 'SHELXL-97 (Sheldrick, 1997)'
_computing_structure_solution 'SIR97 (Altomare et al., 1999)'
_diffrn_ambient_temperature 100(2)
_diffrn_detector 'CCD plate'
_diffrn_measured_fraction_theta_full 0.99
_diffrn_measured_fraction_theta_max 0.99
_diffrn_measurement_device_type 'APEXII, Bruker-AXS'
_diffrn_measurement_method 'CCD rotation images, thin slices'
_diffrn_radiation_monochromator graphite
_diffrn_radiation_probe x-ray
_diffrn_radiation_type MoK\a
_diffrn_radiation_wavelength 0.71073
_diffrn_reflns_av_R_equivalents 0.0592
_diffrn_reflns_av_unetI/netI 0.0653
_diffrn_reflns_limit_h_max 15
_diffrn_reflns_limit_h_min -13
_diffrn_reflns_limit_k_max 17
_diffrn_reflns_limit_k_min -21
_diffrn_reflns_limit_l_max 22
_diffrn_reflns_limit_l_min -22
_diffrn_reflns_number 28752
_diffrn_reflns_theta_full 27.47
_diffrn_reflns_theta_max 27.47
_diffrn_reflns_theta_min 3.03
_exptl_absorpt_coefficient_mu 0.352
_exptl_absorpt_correction_T_max 0.952
_exptl_absorpt_correction_T_min 0.796
_exptl_absorpt_correction_type multi-scan
_exptl_absorpt_process_details
;
  [Sheldrick, G.M. (2002). SADABS Bruker AXS Inc., Madison, Wisconsin, USA]
;
_exptl_crystal_colour yellow
_exptl_crystal_density_diffrn 1.25
_exptl_crystal_density_method 'not measured'
_exptl_crystal_description prism
_exptl_crystal_F_000 1352
_exptl_crystal_size_max 0.44
_exptl_crystal_size_mid 0.2
_exptl_crystal_size_min 0.14
_refine_diff_density_max 0.476
_refine_diff_density_min -0.597
_refine_diff_density_rms 0.082
_refine_ls_extinction_method none
_refine_ls_goodness_of_fit_ref 1.036
_refine_ls_hydrogen_treatment constr
_refine_ls_matrix_type full
_refine_ls_number_parameters 391
_refine_ls_number_reflns 7661
_refine_ls_number_restraints 0
_refine_ls_restrained_S_all 1.036
_refine_ls_R_factor_all 0.0631
_refine_ls_R_factor_gt 0.0446
_refine_ls_shift/su_max 0.014
_refine_ls_shift/su_mean 0.001
_refine_ls_structure_factor_coef Fsqd
_refine_ls_weighting_details 'calc w=1/[\s^2^(Fo^2^)+(0.0300P)^2^+2.8913P] where P=(Fo^2^+2Fc^2^)/3'
_refine_ls_weighting_scheme calc
_refine_ls_wR_factor_gt 0.0884
_refine_ls_wR_factor_ref 0.097
_reflns_number_gt 6108
_reflns_number_total 7661
_reflns_threshold_expression >2sigma(I)
_cod_data_source_file om5b00965_si_001.cif
_cod_data_source_block 2b
_cod_original_sg_symbol_H-M 'P 21/n'
_cod_database_code 4088255

loop_
_symmetry_equiv_pos_as_xyz
'x, y, z'
'-x+1/2, y+1/2, -z+1/2'
'-x, -y, -z'
'x-1/2, -y-1/2, z-1/2'

loop_
_atom_site_label
_atom_site_type_symbol
_atom_site_fract_x
_atom_site_fract_y
_atom_site_fract_z
_atom_site_U_iso_or_equiv
_atom_site_adp_type
_atom_site_occupancy
_atom_site_symmetry_multiplicity
_atom_site_calc_flag
_atom_site_refinement_flags
Zr1 Zr 0.762956(18) 0.107154(14) 0.205843(13) 0.01269(8) Uani 1 1 d .
C1 C 0.67709(18) 0.02298(15) 0.32019(13) 0.0130(5) Uani 1 1 d .
C2 C 0.69111(18) -0.02940(15) 0.25557(14) 0.0131(5) Uani 1 1 d .
C3 C 0.59164(19) -0.06382(15) 0.21981(14) 0.0148(5) Uani 1 1 d .
H3 H 0.5969 -0.1001 0.1776 0.018 Uiso 1 1 calc R
C4 C 0.48789(19) -0.04422(15) 0.24676(14) 0.0151(5) Uani 1 1 d .
H4 H 0.4224 -0.0682 0.2226 0.018 Uiso 1 1 calc R
C5 C 0.47354(18) 0.01003(16) 0.30890(14) 0.0156(5) Uani 1 1 d .
C6 C 0.56855(19) 0.04207(15) 0.34576(14) 0.0144(5) Uani 1 1 d .
H6 H 0.5614 0.0772 0.3886 0.017 Uiso 1 1 calc R
C7 C 0.35383(18) 0.03322(16) 0.33216(14) 0.0160(5) Uani 1 1 d .
C8 C 0.3579(2) 0.09797(17) 0.39539(16) 0.0247(6) Uani 1 1 d .
H8A H 0.3981 0.076 0.4412 0.037 Uiso 1 1 calc R
H8B H 0.2806 0.1128 0.4077 0.037 Uiso 1 1 calc R
H8C H 0.3975 0.1466 0.3778 0.037 Uiso 1 1 calc R
C9 C 0.2874(2) 0.06852(17) 0.26168(15) 0.0213(6) Uani 1 1 d .
H9A H 0.2129 0.0872 0.2767 0.032 Uiso 1 1 calc R
H9B H 0.2778 0.0261 0.2223 0.032 Uiso 1 1 calc R
H9C H 0.3291 0.1147 0.2412 0.032 Uiso 1 1 calc R
C10 C 0.2931(2) -0.04287(16) 0.36126(16) 0.0219(6) Uani 1 1 d .
H10A H 0.3354 -0.0648 0.4062 0.033 Uiso 1 1 calc R
H10B H 0.2885 -0.0844 0.3208 0.033 Uiso 1 1 calc R
H10C H 0.2166 -0.0279 0.3753 0.033 Uiso 1 1 calc R
C11 C 0.78746(18) 0.04882(15) 0.34857(14) 0.0138(5) Uani 1 1 d .
C12 C 0.86803(18) 0.01309(15) 0.29942(13) 0.0134(5) Uani 1 1 d .
C13 C 0.98407(19) 0.03254(15) 0.31568(14) 0.0144(5) Uani 1 1 d .
H13 H 1.0409 0.0103 0.2852 0.017 Uiso 1 1 calc R
C14 C 1.01288(19) 0.08325(15) 0.37536(14) 0.0162(5) Uani 1 1 d .
H14 H 1.0907 0.0956 0.385 0.019 Uiso 1 1 calc R
C15 C 0.93322(19) 0.11895(15) 0.42422(14) 0.0143(5) Uani 1 1 d .
C16 C 0.82101(19) 0.09960(15) 0.41099(14) 0.0136(5) Uani 1 1 d .
H16 H 0.766 0.1204 0.4438 0.016 Uiso 1 1 calc R
C17 C 0.97602(19) 0.17822(16) 0.48666(14) 0.0166(5) Uani 1 1 d .
C18 C 0.8790(2) 0.21294(17) 0.53230(16) 0.0236(6) Uani 1 1 d .
H18A H 0.8249 0.2413 0.4974 0.035 Uiso 1 1 calc R
H18B H 0.9096 0.2515 0.5709 0.035 Uiso 1 1 calc R
H18C H 0.8406 0.1681 0.5578 0.035 Uiso 1 1 calc R
C19 C 1.0596(2) 0.13403(17) 0.54269(15) 0.0234(6) Uani 1 1 d .
H19A H 1.0207 0.0891 0.5676 0.035 Uiso 1 1 calc R
H19B H 1.0888 0.1727 0.5816 0.035 Uiso 1 1 calc R
H19C H 1.1226 0.1121 0.5145 0.035 Uiso 1 1 calc R
C20 C 1.0362(2) 0.25043(16) 0.44958(16) 0.0238(6) Uani 1 1 d .
H20A H 1.103 0.2304 0.4243 0.036 Uiso 1 1 calc R
H20B H 1.0596 0.2902 0.4892 0.036 Uiso 1 1 calc R
H20C H 0.9844 0.2767 0.4117 0.036 Uiso 1 1 calc R
C21 C 0.80979(18) -0.03384(14) 0.24008(14) 0.0126(5) Uani 1 1 d .
C22 C 0.86007(18) -0.06094(15) 0.16498(14) 0.0145(5) Uani 1 1 d .
H22 H 0.8051 -0.0986 0.1378 0.017 Uiso 1 1 calc R
C23 C 0.97316(19) -0.10492(15) 0.17535(14) 0.0141(5) Uani 1 1 d .
C24 C 0.99094(19) -0.16055(15) 0.23511(14) 0.0172(5) Uani 1 1 d .
H24 H 0.9322 -0.1704 0.2692 0.021 Uiso 1 1 calc R
C25 C 1.0928(2) -0.20176(16) 0.24573(15) 0.0209(6) Uani 1 1 d .
H25 H 1.1035 -0.2393 0.2869 0.025 Uiso 1 1 calc R
C26 C 1.1795(2) -0.18830(16) 0.19625(15) 0.0197(6) Uani 1 1 d .
H26 H 1.2495 -0.2162 0.2036 0.024 Uiso 1 1 calc R
C27 C 1.1629(2) -0.13422(16) 0.13649(15) 0.0205(6) Uani 1 1 d .
H27 H 1.2217 -0.125 0.1024 0.025 Uiso 1 1 calc R
C28 C 1.0604(2) -0.09275(16) 0.12556(14) 0.0183(6) Uani 1 1 d .
H28 H 1.0498 -0.0559 0.0838 0.022 Uiso 1 1 calc R
C29 C 0.86467(19) 0.01875(15) 0.11940(14) 0.0145(5) Uani 1 1 d .
C30 C 0.94002(19) 0.08429(15) 0.13852(14) 0.0147(5) Uani 1 1 d .
H30 H 1.0074 0.0794 0.17 0.018 Uiso 1 1 calc R
C31 C 0.90007(19) 0.15778(15) 0.10391(14) 0.0148(5) Uani 1 1 d .
C32 C 0.79677(19) 0.13713(15) 0.06436(14) 0.0154(5) Uani 1 1 d .
H32 H 0.7493 0.1746 0.0366 0.018 Uiso 1 1 calc R
C33 C 0.77456(19) 0.05264(15) 0.07213(13) 0.0147(5) Uani 1 1 d .
C34 C 0.6765(2) 0.00771(16) 0.03267(14) 0.0183(5) Uani 1 1 d .
H34A H 0.6241 0.048 0.008 0.022 Uiso 1 1 calc R
H34B H 0.6347 -0.0224 0.0715 0.022 Uiso 1 1 calc R
C35 C 0.7146(2) -0.05236(18) -0.02774(16) 0.0272(6) Uani 1 1 d .
H35A H 0.7591 -0.0233 -0.065 0.041 Uiso 1 1 calc R
H35B H 0.6481 -0.0771 -0.054 0.041 Uiso 1 1 calc R
H35C H 0.7611 -0.0953 -0.003 0.041 Uiso 1 1 calc R
C36 C 0.9660(2) 0.23744(16) 0.09872(15) 0.0176(5) Uani 1 1 d .
C37 C 1.0483(2) 0.24785(17) 0.16860(16) 0.0265(6) Uani 1 1 d .
H37A H 1.0058 0.2485 0.2154 0.04 Uiso 1 1 calc R
H37B H 1.0895 0.2995 0.1642 0.04 Uiso 1 1 calc R
H37C H 1.1021 0.2023 0.1708 0.04 Uiso 1 1 calc R
C38 C 1.0354(2) 0.23241(17) 0.02623(16) 0.0251(6) Uani 1 1 d .
H38A H 1.085 0.1845 0.0296 0.038 Uiso 1 1 calc R
H38B H 1.0813 0.282 0.0222 0.038 Uiso 1 1 calc R
H38C H 0.9839 0.2276 -0.0191 0.038 Uiso 1 1 calc R
C39 C 0.8872(2) 0.31145(16) 0.09037(16) 0.0225(6) Uani 1 1 d .
H39A H 0.8378 0.3052 0.0441 0.034 Uiso 1 1 calc R
H39B H 0.9323 0.3614 0.0863 0.034 Uiso 1 1 calc R
H39C H 0.8409 0.3151 0.1353 0.034 Uiso 1 1 calc R
C40 C 0.58270(19) 0.13819(16) 0.16761(15) 0.0181(5) Uani 1 1 d .
H40A H 0.5345 0.1355 0.2116 0.027 Uiso 1 1 calc R
H40B H 0.5555 0.099 0.1286 0.027 Uiso 1 1 calc R
H40C H 0.58 0.1935 0.1461 0.027 Uiso 1 1 calc R
C41 C 0.79564(19) 0.22576(15) 0.27236(13) 0.0139(5) Uani 1 1 d .
H41A H 0.7952 0.2719 0.2366 0.021 Uiso 1 1 calc R
H41B H 0.8694 0.2227 0.3001 0.021 Uiso 1 1 calc R
H41C H 0.7363 0.2336 0.3089 0.021 Uiso 1 1 calc R

loop_
_atom_site_aniso_label
_atom_site_aniso_U_11
_atom_site_aniso_U_22
_atom_site_aniso_U_33
_atom_site_aniso_U_23
_atom_site_aniso_U_13
_atom_site_aniso_U_12
Zr1 0.01024(11) 0.01219(14) 0.01561(14) -0.00047(10) 0.00045(8) 0.00059(9)
C1 0.0120(11) 0.0121(13) 0.0147(13) 0.0030(10) 0.0002(9) -0.0010(9)
C2 0.0120(11) 0.0116(13) 0.0156(13) 0.0014(10) 0.0011(9) 0.0012(9)
C3 0.0154(11) 0.0143(13) 0.0146(13) -0.0015(10) 0.0005(9) -0.0022(10)
C4 0.0123(11) 0.0140(13) 0.0187(13) -0.0011(10) -0.0032(9) -0.0046(10)
C5 0.0099(10) 0.0187(14) 0.0185(13) 0.0019(11) 0.0033(9) -0.0018(10)
C6 0.0154(11) 0.0127(13) 0.0151(13) -0.0003(10) 0.0028(9) -0.0016(10)
C7 0.0088(10) 0.0173(14) 0.0219(14) -0.0027(11) 0.0022(9) -0.0006(10)
C8 0.0125(11) 0.0308(17) 0.0309(16) -0.0126(13) 0.0019(10) 0.0003(11)
C9 0.0133(11) 0.0238(15) 0.0270(15) 0.0013(12) 0.0011(10) 0.0002(11)
C10 0.0146(12) 0.0233(15) 0.0282(15) 0.0027(12) 0.0050(10) 0.0002(11)
C11 0.0106(10) 0.0134(13) 0.0174(13) 0.0048(10) 0.0015(9) 0.0008(9)
C12 0.0120(11) 0.0147(13) 0.0138(13) 0.0020(10) 0.0022(9) 0.0031(9)
C13 0.0115(11) 0.0149(13) 0.0168(13) 0.0011(10) 0.0008(9) 0.0013(9)
C14 0.0091(10) 0.0179(14) 0.0212(14) 0.0022(11) -0.0026(9) -0.0009(9)
C15 0.0141(11) 0.0142(13) 0.0145(13) 0.0018(10) -0.0006(9) -0.0003(10)
C16 0.0142(11) 0.0137(13) 0.0132(13) -0.0003(10) 0.0023(9) -0.0002(10)
C17 0.0146(11) 0.0174(14) 0.0179(13) -0.0029(11) -0.0001(9) -0.0006(10)
C18 0.0194(12) 0.0261(16) 0.0254(15) -0.0104(12) 0.0018(11) -0.0038(11)
C19 0.0244(13) 0.0226(15) 0.0226(15) -0.0031(12) -0.0048(11) 0.0003(11)
C20 0.0240(13) 0.0223(15) 0.0246(15) -0.0026(12) -0.0030(11) -0.0070(11)
C21 0.0106(10) 0.0108(12) 0.0162(13) 0.0008(10) 0.0001(9) -0.0001(9)
C22 0.0095(10) 0.0142(13) 0.0198(14) -0.0019(11) 0.0013(9) -0.0025(9)
C23 0.0131(11) 0.0124(13) 0.0167(13) -0.0045(10) 0.0003(9) -0.0006(10)
C24 0.0140(11) 0.0179(14) 0.0201(14) -0.0001(11) 0.0034(10) -0.0007(10)
C25 0.0224(13) 0.0171(14) 0.0231(15) 0.0027(11) -0.0001(11) 0.0020(11)
C26 0.0143(11) 0.0191(14) 0.0254(15) -0.0050(12) -0.0007(10) 0.0037(10)
C27 0.0156(12) 0.0240(15) 0.0225(15) -0.0030(12) 0.0064(10) 0.0004(11)
C28 0.0197(12) 0.0201(15) 0.0150(13) -0.0004(11) 0.0010(10) 0.0014(10)
C29 0.0141(11) 0.0161(14) 0.0134(13) -0.0033(10) 0.0020(9) 0.0015(10)
C30 0.0091(10) 0.0194(14) 0.0156(13) -0.0018(10) 0.0013(9) 0.0003(9)
C31 0.0134(11) 0.0165(14) 0.0147(13) 0.0010(10) 0.0032(9) 0.0014(10)
C32 0.0127(11) 0.0183(14) 0.0152(13) 0.0040(11) 0.0008(9) 0.0039(10)
C33 0.0126(11) 0.0202(14) 0.0112(12) -0.0023(10) 0.0023(9) 0.0014(10)
C34 0.0159(11) 0.0196(14) 0.0190(14) -0.0011(11) -0.0026(10) -0.0017(10)
C35 0.0253(14) 0.0293(17) 0.0267(16) -0.0084(13) -0.0007(12) -0.0035(12)
C36 0.0156(11) 0.0168(14) 0.0203(14) 0.0014(11) -0.0007(10) -0.0014(10)
C37 0.0229(13) 0.0221(16) 0.0336(17) 0.0052(13) -0.0072(12) -0.0054(12)
C38 0.0222(13) 0.0216(15) 0.0323(16) 0.0047(13) 0.0088(11) -0.0024(11)
C39 0.0248(13) 0.0163(14) 0.0264(15) 0.0042(12) 0.0007(11) 0.0004(11)
C40 0.0145(11) 0.0189(14) 0.0210(14) 0.0007(11) 0.0003(10) 0.0033(10)
C41 0.0168(11) 0.0118(13) 0.0128(13) 0.0031(10) -0.0012(9) -0.0023(10)

loop_
_atom_type_symbol
_atom_type_description
_atom_type_scat_dispersion_real
_atom_type_scat_dispersion_imag
_atom_type_scat_source
C C 0.0033 0.0016 'International Tables Vol C Tables 4.2.6.8 and 6.1.1.4'
H H 0 0 'International Tables Vol C Tables 4.2.6.8 and 6.1.1.4'
Zr Zr -2.9673 0.5597 'International Tables Vol C Tables 4.2.6.8 and 6.1.1.4'

loop_
_geom_angle_atom_site_label_1
_geom_angle_atom_site_label_2
_geom_angle_atom_site_label_3
_geom_angle
C40 Zr1 C41 95.42(9)
C40 Zr1 C21 118.99(8)
C41 Zr1 C21 130.28(8)
C40 Zr1 C29 115.75(9)
C41 Zr1 C29 137.63(8)
C21 Zr1 C29 58.70(8)
C40 Zr1 C30 134.42(9)
C41 Zr1 C30 104.05(8)
C21 Zr1 C30 77.67(8)
C29 Zr1 C30 33.58(8)
C40 Zr1 C33 84.09(8)
C41 Zr1 C33 139.42(8)
C21 Zr1 C33 82.59(8)
C29 Zr1 C33 33.49(7)
C30 Zr1 C33 54.58(7)
C40 Zr1 C12 139.06(8)
C41 Zr1 C12 96.95(8)
C21 Zr1 C12 33.62(8)
C29 Zr1 C12 78.38(8)
C30 Zr1 C12 79.29(8)
C33 Zr1 C12 109.82(8)
C40 Zr1 C2 88.40(8)
C41 Zr1 C2 128.29(8)
C21 Zr1 C2 33.52(7)
C29 Zr1 C2 82.83(8)
C30 Zr1 C2 109.38(8)
C33 Zr1 C2 92.29(8)
C12 Zr1 C2 53.86(7)
C40 Zr1 C32 81.99(8)
C41 Zr1 C32 107.29(8)
C21 Zr1 C32 111.86(8)
C29 Zr1 C32 54.24(8)
C30 Zr1 C32 53.06(7)
C33 Zr1 C32 32.29(8)
C12 Zr1 C32 130.08(7)
C2 Zr1 C32 124.26(8)
C40 Zr1 C31 109.66(8)
C41 Zr1 C31 88.97(8)
C21 Zr1 C31 109.08(8)
C29 Zr1 C31 54.86(8)
C30 Zr1 C31 32.27(8)
C33 Zr1 C31 54.01(8)
C12 Zr1 C31 109.43(7)
C2 Zr1 C31 137.67(8)
C32 Zr1 C31 31.80(7)
C40 Zr1 C1 87.12(8)
C41 Zr1 C1 96.79(8)
C21 Zr1 C1 54.45(7)
C29 Zr1 C1 111.93(8)
C30 Zr1 C1 129.66(8)
C33 Zr1 C1 123.61(8)
C12 Zr1 C1 52.75(7)
C2 Zr1 C1 31.76(7)
C32 Zr1 C1 154.33(8)
C31 Zr1 C1 161.73(7)
C40 Zr1 C11 114.51(8)
C41 Zr1 C11 79.62(8)
C21 Zr1 C11 54.58(8)
C29 Zr1 C11 109.28(8)
C30 Zr1 C11 109.38(7)
C33 Zr1 C11 137.17(8)
C12 Zr1 C11 31.92(7)
C2 Zr1 C11 52.73(7)
C32 Zr1 C11 161.90(7)
C31 Zr1 C11 135.13(7)
C1 Zr1 C11 31.26(7)
C6 C1 C2 121.4(2)
C6 C1 C11 130.5(2)
C2 C1 C11 108.1(2)
C6 C1 Zr1 120.43(16)
C2 C1 Zr1 69.86(13)
C11 C1 Zr1 74.62(13)
C3 C2 C1 117.3(2)
C3 C2 C21 133.6(2)
C1 C2 C21 109.1(2)
C3 C2 Zr1 118.55(16)
C1 C2 Zr1 78.38(14)
C21 C2 Zr1 68.79(13)
C4 C3 C2 119.5(2)
C4 C3 H3 120.3
C2 C3 H3 120.3
C3 C4 C5 123.3(2)
C3 C4 H4 118.3
C5 C4 H4 118.3
C6 C5 C4 118.2(2)
C6 C5 C7 121.7(2)
C4 C5 C7 120.1(2)
C5 C6 C1 120.2(2)
C5 C6 H6 119.9
C1 C6 H6 119.9
C8 C7 C10 108.7(2)
C8 C7 C5 111.31(19)
C10 C7 C5 109.8(2)
C8 C7 C9 108.4(2)
C10 C7 C9 109.79(19)
C5 C7 C9 108.8(2)
C7 C8 H8A 109.5
C7 C8 H8B 109.5
H8A C8 H8B 109.5
C7 C8 H8C 109.5
H8A C8 H8C 109.5
H8B C8 H8C 109.5
C7 C9 H9A 109.5
C7 C9 H9B 109.5
H9A C9 H9B 109.5
C7 C9 H9C 109.5
H9A C9 H9C 109.5
H9B C9 H9C 109.5
C7 C10 H10A 109.5
C7 C10 H10B 109.5
H10A C10 H10B 109.5
C7 C10 H10C 109.5
H10A C10 H10C 109.5
H10B C10 H10C 109.5
C16 C11 C12 122.0(2)
C16 C11 C1 131.0(2)
C12 C11 C1 107.0(2)
C16 C11 Zr1 121.66(16)
C12 C11 Zr1 68.49(13)
C1 C11 Zr1 74.12(13)
C13 C12 C11 116.8(2)
C13 C12 C21 133.4(2)
C11 C12 C21 109.79(19)
C13 C12 Zr1 115.67(16)
C11 C12 Zr1 79.58(13)
C21 C12 Zr1 69.77(13)
C14 C13 C12 119.5(2)
C14 C13 H13 120.3
C12 C13 H13 120.3
C13 C14 C15 123.9(2)
C13 C14 H14 118
C15 C14 H14 118
C16 C15 C14 117.8(2)
C16 C15 C17 123.5(2)
C14 C15 C17 118.7(2)
C15 C16 C11 120.0(2)
C15 C16 H16 120
C11 C16 H16 120
C15 C17 C20 109.3(2)
C15 C17 C18 111.96(19)
C20 C17 C18 107.9(2)
C15 C17 C19 109.8(2)
C20 C17 C19 109.4(2)
C18 C17 C19 108.5(2)
C17 C18 H18A 109.5
C17 C18 H18B 109.5
H18A C18 H18B 109.5
C17 C18 H18C 109.5
H18A C18 H18C 109.5
H18B C18 H18C 109.5
C17 C19 H19A 109.5
C17 C19 H19B 109.5
H19A C19 H19B 109.5
C17 C19 H19C 109.5
H19A C19 H19C 109.5
H19B C19 H19C 109.5
C17 C20 H20A 109.5
C17 C20 H20B 109.5
H20A C20 H20B 109.5
C17 C20 H20C 109.5
H20A C20 H20C 109.5
H20B C20 H20C 109.5
C12 C21 C2 106.0(2)
C12 C21 C22 125.39(19)
C2 C21 C22 126.5(2)
C12 C21 Zr1 76.61(14)
C2 C21 Zr1 77.68(13)
C22 C21 Zr1 98.99(15)
C23 C22 C29 114.30(19)
C23 C22 C21 114.17(19)
C29 C22 C21 102.98(19)
C23 C22 H22 108.4
C29 C22 H22 108.4
C21 C22 H22 108.4
C24 C23 C28 118.1(2)
C24 C23 C22 119.9(2)
C28 C23 C22 122.0(2)
C25 C24 C23 121.2(2)
C25 C24 H24 119.4
C23 C24 H24 119.4
C24 C25 C26 120.2(2)
C24 C25 H25 119.9
C26 C25 H25 119.9
C27 C26 C25 119.4(2)
C27 C26 H26 120.3
C25 C26 H26 120.3
C26 C27 C28 120.6(2)
C26 C27 H27 119.7
C28 C27 H27 119.7
C27 C28 C23 120.6(2)
C27 C28 H28 119.7
C23 C28 H28 119.7
C30 C29 C33 106.6(2)
C30 C29 C22 123.8(2)
C33 C29 C22 126.0(2)
C30 C29 Zr1 74.43(13)
C33 C29 Zr1 75.66(13)
C22 C29 Zr1 98.69(14)
C31 C30 C29 110.2(2)
C31 C30 Zr1 78.58(13)
C29 C30 Zr1 71.99(13)
C31 C30 H30 124.9
C29 C30 H30 124.9
Zr1 C30 H30 116.3
C32 C31 C30 105.6(2)
C32 C31 C36 127.4(2)
C30 C31 C36 126.1(2)
C32 C31 Zr1 72.91(13)
C30 C31 Zr1 69.15(13)
C36 C31 Zr1 130.62(16)
C33 C32 C31 110.3(2)
C33 C32 Zr1 71.53(14)
C31 C32 Zr1 75.29(14)
C33 C32 H32 124.9
C31 C32 H32 124.9
Zr1 C32 H32 119.9
C32 C33 C29 107.3(2)
C32 C33 C34 125.0(2)
C29 C33 C34 127.7(2)
C32 C33 Zr1 76.18(14)
C29 C33 Zr1 70.85(13)
C34 C33 Zr1 121.50(15)
C33 C34 C35 112.5(2)
C33 C34 H34A 109.1
C35 C34 H34A 109.1
C33 C34 H34B 109.1
C35 C34 H34B 109.1
H34A C34 H34B 107.8
C34 C35 H35A 109.5
C34 C35 H35B 109.5
H35A C35 H35B 109.5
C34 C35 H35C 109.5
H35A C35 H35C 109.5
H35B C35 H35C 109.5
C31 C36 C39 111.69(19)
C31 C36 C37 110.8(2)
C39 C36 C37 110.4(2)
C31 C36 C38 107.3(2)
C39 C36 C38 108.0(2)
C37 C36 C38 108.5(2)
C36 C37 H37A 109.5
C36 C37 H37B 109.5
H37A C37 H37B 109.5
C36 C37 H37C 109.5
H37A C37 H37C 109.5
H37B C37 H37C 109.5
C36 C38 H38A 109.5
C36 C38 H38B 109.5
H38A C38 H38B 109.5
C36 C38 H38C 109.5
H38A C38 H38C 109.5
H38B C38 H38C 109.5
C36 C39 H39A 109.5
C36 C39 H39B 109.5
H39A C39 H39B 109.5
C36 C39 H39C 109.5
H39A C39 H39C 109.5
H39B C39 H39C 109.5
Zr1 C40 H40A 109.5
Zr1 C40 H40B 109.5
H40A C40 H40B 109.5
Zr1 C40 H40C 109.5
H40A C40 H40C 109.5
H40B C40 H40C 109.5
Zr1 C41 H41A 109.5
Zr1 C41 H41B 109.5
H41A C41 H41B 109.5
Zr1 C41 H41C 109.5
H41A C41 H41C 109.5
H41B C41 H41C 109.5

loop_
_geom_bond_atom_site_label_1
_geom_bond_atom_site_label_2
_geom_bond_distance
Zr1 C40 2.263(2)
Zr1 C41 2.285(2)
Zr1 C21 2.439(2)
Zr1 C29 2.448(2)
Zr1 C30 2.480(2)
Zr1 C33 2.511(2)
Zr1 C12 2.529(2)
Zr1 C2 2.556(2)
Zr1 C32 2.570(2)
Zr1 C31 2.601(2)
Zr1 C1 2.667(2)
Zr1 C11 2.674(2)
C1 C6 1.415(3)
C1 C2 1.433(3)
C1 C11 1.439(3)
C2 C3 1.423(3)
C2 C21 1.445(3)
C3 C4 1.374(3)
C3 H3 0.95
C4 C5 1.419(3)
C4 H4 0.95
C5 C6 1.373(3)
C5 C7 1.540(3)
C6 H6 0.95
C7 C8 1.530(4)
C7 C10 1.536(3)
C7 C9 1.542(3)
C8 H8A 0.98
C8 H8B 0.98
C8 H8C 0.98
C9 H9A 0.98
C9 H9B 0.98
C9 H9C 0.98
C10 H10A 0.98
C10 H10B 0.98
C10 H10C 0.98
C11 C16 1.413(3)
C11 C12 1.437(3)
C12 C13 1.426(3)
C12 C21 1.439(3)
C13 C14 1.363(3)
C13 H13 0.95
C14 C15 1.427(3)
C14 H14 0.95
C15 C16 1.374(3)
C15 C17 1.528(3)
C16 H16 0.95
C17 C20 1.538(4)
C17 C18 1.538(3)
C17 C19 1.539(3)
C18 H18A 0.98
C18 H18B 0.98
C18 H18C 0.98
C19 H19A 0.98
C19 H19B 0.98
C19 H19C 0.98
C20 H20A 0.98
C20 H20B 0.98
C20 H20C 0.98
C21 C22 1.532(3)
C22 C23 1.523(3)
C22 C29 1.530(3)
C22 H22 1
C23 C24 1.393(3)
C23 C28 1.395(3)
C24 C25 1.386(3)
C24 H24 0.95
C25 C26 1.390(4)
C25 H25 0.95
C26 C27 1.375(4)
C26 H26 0.95
C27 C28 1.396(3)
C27 H27 0.95
C28 H28 0.95
C29 C30 1.424(3)
C29 C33 1.430(3)
C30 C31 1.417(3)
C30 H30 0.95
C31 C32 1.417(3)
C31 C36 1.524(3)
C32 C33 1.414(4)
C32 H32 0.95
C33 C34 1.512(3)
C34 C35 1.526(4)
C34 H34A 0.99
C34 H34B 0.99
C35 H35A 0.98
C35 H35B 0.98
C35 H35C 0.98
C36 C39 1.531(3)
C36 C37 1.535(3)
C36 C38 1.544(4)
C37 H37A 0.98
C37 H37B 0.98
C37 H37C 0.98
C38 H38A 0.98
C38 H38B 0.98
C38 H38C 0.98
C39 H39A 0.98
C39 H39B 0.98
C39 H39C 0.98
C40 H40A 0.98
C40 H40B 0.98
C40 H40C 0.98
C41 H41A 0.98
C41 H41B 0.98
C41 H41C 0.98

loop_
_geom_torsion_atom_site_label_1
_geom_torsion_atom_site_label_2
_geom_torsion_atom_site_label_3
_geom_torsion_atom_site_label_4
_geom_torsion
C40 Zr1 C1 C6 -23.75(19)
C41 Zr1 C1 C6 71.38(19)
C21 Zr1 C1 C6 -153.0(2)
C29 Zr1 C1 C6 -140.41(18)
C30 Zr1 C1 C6 -174.03(17)
C33 Zr1 C1 C6 -104.69(19)
C12 Zr1 C1 C6 165.0(2)
C2 Zr1 C1 C6 -115.4(2)
C32 Zr1 C1 C6 -88.5(2)
C31 Zr1 C1 C6 179.0(2)
C11 Zr1 C1 C6 128.3(3)
C40 Zr1 C1 C2 91.63(14)
C41 Zr1 C1 C2 -173.25(13)
C21 Zr1 C1 C2 -37.60(12)
C29 Zr1 C1 C2 -25.03(14)
C30 Zr1 C1 C2 -58.65(16)
C33 Zr1 C1 C2 10.68(16)
C12 Zr1 C1 C2 -79.67(14)
C32 Zr1 C1 C2 26.9(2)
C31 Zr1 C1 C2 -65.6(3)
C11 Zr1 C1 C2 -116.33(19)
C40 Zr1 C1 C11 -152.05(15)
C41 Zr1 C1 C11 -56.92(14)
C21 Zr1 C1 C11 78.73(14)
C29 Zr1 C1 C11 91.29(14)
C30 Zr1 C1 C11 57.67(17)
C33 Zr1 C1 C11 127.01(14)
C12 Zr1 C1 C11 36.66(13)
C2 Zr1 C1 C11 116.33(19)
C32 Zr1 C1 C11 143.23(17)
C31 Zr1 C1 C11 50.7(3)
C6 C1 C2 C3 -2.2(3)
C11 C1 C2 C3 178.3(2)
Zr1 C1 C2 C3 -116.3(2)
C6 C1 C2 C21 176.6(2)
C11 C1 C2 C21 -2.9(3)
Zr1 C1 C2 C21 62.48(16)
C6 C1 C2 Zr1 114.1(2)
C11 C1 C2 Zr1 -65.37(17)
C40 Zr1 C2 C3 27.79(19)
C41 Zr1 C2 C3 123.44(18)
C21 Zr1 C2 C3 -129.1(2)
C29 Zr1 C2 C3 -88.42(18)
C30 Zr1 C2 C3 -109.30(18)
C33 Zr1 C2 C3 -56.23(18)
C12 Zr1 C2 C3 -169.2(2)
C32 Zr1 C2 C3 -51.4(2)
C31 Zr1 C2 C3 -90.2(2)
C1 Zr1 C2 C3 114.9(2)
C11 Zr1 C2 C3 150.7(2)
C40 Zr1 C2 C1 -87.10(14)
C41 Zr1 C2 C1 8.55(17)
C21 Zr1 C2 C1 115.99(19)
C29 Zr1 C2 C1 156.70(13)
C30 Zr1 C2 C1 135.81(13)
C33 Zr1 C2 C1 -171.12(13)
C12 Zr1 C2 C1 75.87(14)
C32 Zr1 C2 C1 -166.28(12)
C31 Zr1 C2 C1 154.92(12)
C11 Zr1 C2 C1 35.77(12)
C40 Zr1 C2 C21 156.91(14)
C41 Zr1 C2 C21 -107.44(15)
C29 Zr1 C2 C21 40.70(14)
C30 Zr1 C2 C21 19.82(15)
C33 Zr1 C2 C21 72.89(14)
C12 Zr1 C2 C21 -40.12(13)
C32 Zr1 C2 C21 77.73(15)
C31 Zr1 C2 C21 38.93(18)
C1 Zr1 C2 C21 -115.99(19)
C11 Zr1 C2 C21 -80.22(14)
C1 C2 C3 C4 1.7(3)
C21 C2 C3 C4 -176.7(3)
Zr1 C2 C3 C4 -89.6(2)
C2 C3 C4 C5 0.7(4)
C3 C4 C5 C6 -2.5(4)
C3 C4 C5 C7 175.9(2)
C4 C5 C6 C1 2.0(4)
C7 C5 C6 C1 -176.5(2)
C2 C1 C6 C5 0.3(4)
C11 C1 C6 C5 179.7(2)
Zr1 C1 C6 C5 84.1(3)
C6 C5 C7 C8 3.6(3)
C4 C5 C7 C8 -174.9(2)
C6 C5 C7 C10 -116.9(3)
C4 C5 C7 C10 64.7(3)
C6 C5 C7 C9 122.9(3)
C4 C5 C7 C9 -55.5(3)
C6 C1 C11 C16 1.3(4)
C2 C1 C11 C16 -179.3(2)
Zr1 C1 C11 C16 118.4(3)
C6 C1 C11 C12 -178.1(2)
C2 C1 C11 C12 1.3(3)
Zr1 C1 C11 C12 -60.96(16)
C6 C1 C11 Zr1 -117.1(3)
C2 C1 C11 Zr1 62.27(16)
C40 Zr1 C11 C16 -97.81(19)
C41 Zr1 C11 C16 -6.54(18)
C21 Zr1 C11 C16 153.0(2)
C29 Zr1 C11 C16 130.49(18)
C30 Zr1 C11 C16 94.83(18)
C33 Zr1 C11 C16 153.21(16)
C12 Zr1 C11 C16 115.2(2)
C2 Zr1 C11 C16 -165.1(2)
C32 Zr1 C11 C16 107.8(3)
C31 Zr1 C11 C16 71.3(2)
C1 Zr1 C11 C16 -128.8(2)
C40 Zr1 C11 C12 146.96(14)
C41 Zr1 C11 C12 -121.77(15)
C21 Zr1 C11 C12 37.73(13)
C29 Zr1 C11 C12 15.25(15)
C30 Zr1 C11 C12 -20.40(15)
C33 Zr1 C11 C12 37.98(18)
C2 Zr1 C11 C12 79.63(15)
C32 Zr1 C11 C12 -7.4(3)
C31 Zr1 C11 C12 -43.89(18)
C1 Zr1 C11 C12 116.0(2)
C40 Zr1 C11 C1 30.96(16)
C41 Zr1 C11 C1 122.23(15)
C21 Zr1 C11 C1 -78.26(15)
C29 Zr1 C11 C1 -100.74(14)
C30 Zr1 C11 C1 -136.40(14)
C33 Zr1 C11 C1 -78.02(16)
C12 Zr1 C11 C1 -116.0(2)
C2 Zr1 C11 C1 -36.36(13)
C32 Zr1 C11 C1 -123.4(2)
C31 Zr1 C11 C1 -159.88(13)
C16 C11 C12 C13 -1.2(3)
C1 C11 C12 C13 178.3(2)
Zr1 C11 C12 C13 113.6(2)
C16 C11 C12 C21 -178.7(2)
C1 C11 C12 C21 0.8(3)
Zr1 C11 C12 C21 -63.91(16)
C16 C11 C12 Zr1 -114.8(2)
C1 C11 C12 Zr1 64.67(17)
C40 Zr1 C12 C13 -164.03(17)
C41 Zr1 C12 C13 -57.42(18)
C21 Zr1 C12 C13 129.4(2)
C29 Zr1 C12 C13 79.87(18)
C30 Zr1 C12 C13 45.63(18)
C33 Zr1 C12 C13 91.59(18)
C2 Zr1 C12 C13 169.4(2)
C32 Zr1 C12 C13 62.2(2)
C31 Zr1 C12 C13 33.95(19)
C1 Zr1 C12 C13 -150.7(2)
C11 Zr1 C12 C13 -114.8(2)
C40 Zr1 C12 C11 -49.2(2)
C41 Zr1 C12 C11 57.40(14)
C21 Zr1 C12 C11 -115.76(19)
C29 Zr1 C12 C11 -165.32(15)
C30 Zr1 C12 C11 160.44(15)
C33 Zr1 C12 C11 -153.60(13)
C2 Zr1 C12 C11 -75.76(14)
C32 Zr1 C12 C11 176.99(13)
C31 Zr1 C12 C11 148.76(13)
C1 Zr1 C12 C11 -35.87(13)
C40 Zr1 C12 C21 66.54(18)
C41 Zr1 C12 C21 173.15(13)
C29 Zr1 C12 C21 -49.56(13)
C30 Zr1 C12 C21 -83.80(14)
C33 Zr1 C12 C21 -37.84(14)
C2 Zr1 C12 C21 40.00(13)
C32 Zr1 C12 C21 -67.25(16)
C31 Zr1 C12 C21 -95.48(14)
C1 Zr1 C12 C21 79.88(14)
C11 Zr1 C12 C21 115.76(19)
C11 C12 C13 C14 -0.4(3)
C21 C12 C13 C14 176.4(3)
Zr1 C12 C13 C14 90.7(2)
C12 C13 C14 C15 0.3(4)
C13 C14 C15 C16 1.3(4)
C13 C14 C15 C17 -177.0(2)
C14 C15 C16 C11 -2.8(4)
C17 C15 C16 C11 175.4(2)
C12 C11 C16 C15 2.8(4)
C1 C11 C16 C15 -176.5(2)
Zr1 C11 C16 C15 -80.2(3)
C16 C15 C17 C20 -119.4(3)
C14 C15 C17 C20 58.7(3)
C16 C15 C17 C18 0.1(3)
C14 C15 C17 C18 178.2(2)
C16 C15 C17 C19 120.6(3)
C14 C15 C17 C19 -61.2(3)
C13 C12 C21 C2 -179.4(3)
C11 C12 C21 C2 -2.5(3)
Zr1 C12 C21 C2 -72.77(16)
C13 C12 C21 C22 -15.1(4)
C11 C12 C21 C22 161.9(2)
Zr1 C12 C21 C22 91.6(2)
C13 C12 C21 Zr1 -106.7(3)
C11 C12 C21 Zr1 70.28(17)
C3 C2 C21 C12 -178.2(3)
C1 C2 C21 C12 3.3(3)
Zr1 C2 C21 C12 72.00(16)
C3 C2 C21 C22 17.6(4)
C1 C2 C21 C22 -160.8(2)
Zr1 C2 C21 C22 -92.1(2)
C3 C2 C21 Zr1 109.8(3)
C1 C2 C21 Zr1 -68.71(17)
C40 Zr1 C21 C12 -136.59(13)
C41 Zr1 C21 C12 -8.92(17)
C29 Zr1 C21 C12 119.26(15)
C30 Zr1 C21 C12 89.15(13)
C33 Zr1 C21 C12 144.41(14)
C2 Zr1 C21 C12 -109.97(19)
C32 Zr1 C21 C12 130.51(13)
C31 Zr1 C21 C12 96.63(14)
C1 Zr1 C21 C12 -74.41(14)
C11 Zr1 C21 C12 -35.76(12)
C40 Zr1 C21 C2 -26.63(16)
C41 Zr1 C21 C2 101.04(15)
C29 Zr1 C21 C2 -130.78(16)
C30 Zr1 C21 C2 -160.89(15)
C33 Zr1 C21 C2 -105.62(14)
C12 Zr1 C21 C2 109.97(19)
C32 Zr1 C21 C2 -119.52(13)
C31 Zr1 C21 C2 -153.40(13)
C1 Zr1 C21 C2 35.56(13)
C11 Zr1 C21 C2 74.21(14)
C40 Zr1 C21 C22 99.00(14)
C41 Zr1 C21 C22 -133.34(13)
C29 Zr1 C21 C22 -5.16(12)
C30 Zr1 C21 C22 -35.26(13)
C33 Zr1 C21 C22 20.00(13)
C12 Zr1 C21 C22 -124.41(19)
C2 Zr1 C21 C22 125.6(2)
C32 Zr1 C21 C22 6.10(15)
C31 Zr1 C21 C22 -27.78(15)
C1 Zr1 C21 C22 161.18(16)
C11 Zr1 C21 C22 -160.17(16)
C12 C21 C22 C23 51.8(3)
C2 C21 C22 C23 -147.0(2)
Zr1 C21 C22 C23 131.73(17)
C12 C21 C22 C29 -72.7(3)
C2 C21 C22 C29 88.5(3)
Zr1 C21 C22 C29 7.24(17)
C29 C22 C23 C24 158.2(2)
C21 C22 C23 C24 40.0(3)
C29 C22 C23 C28 -23.2(3)
C21 C22 C23 C28 -141.4(2)
C28 C23 C24 C25 1.0(4)
C22 C23 C24 C25 179.7(2)
C23 C24 C25 C26 -0.3(4)
C24 C25 C26 C27 -0.4(4)
C25 C26 C27 C28 0.3(4)
C26 C27 C28 C23 0.5(4)
C24 C23 C28 C27 -1.1(4)
C22 C23 C28 C27 -179.8(2)
C23 C22 C29 C30 -54.6(3)
C21 C22 C29 C30 69.8(3)
C23 C22 C29 C33 149.8(2)
C21 C22 C29 C33 -85.8(3)
C23 C22 C29 Zr1 -131.61(17)
C21 C22 C29 Zr1 -7.21(17)
C40 Zr1 C29 C30 132.71(14)
C41 Zr1 C29 C30 -0.5(2)
C21 Zr1 C29 C30 -117.63(16)
C33 Zr1 C29 C30 112.2(2)
C12 Zr1 C29 C30 -88.08(14)
C2 Zr1 C29 C30 -142.56(15)
C32 Zr1 C29 C30 75.27(15)
C31 Zr1 C29 C30 35.97(13)
C1 Zr1 C29 C30 -129.59(14)
C11 Zr1 C29 C30 -96.25(14)
C40 Zr1 C29 C33 20.53(17)
C41 Zr1 C29 C33 -112.67(16)
C21 Zr1 C29 C33 130.19(16)
C30 Zr1 C29 C33 -112.2(2)
C12 Zr1 C29 C33 159.74(15)
C2 Zr1 C29 C33 105.25(14)
C32 Zr1 C29 C33 -36.92(13)
C31 Zr1 C29 C33 -76.21(15)
C1 Zr1 C29 C33 118.23(14)
C11 Zr1 C29 C33 151.57(13)
C40 Zr1 C29 C22 -104.50(15)
C41 Zr1 C29 C22 122.30(15)
C21 Zr1 C29 C22 5.16(12)
C30 Zr1 C29 C22 122.8(2)
C33 Zr1 C29 C22 -125.0(2)
C12 Zr1 C29 C22 34.71(13)
C2 Zr1 C29 C22 -19.77(14)
C32 Zr1 C29 C22 -161.94(17)
C31 Zr1 C29 C22 158.77(17)
C1 Zr1 C29 C22 -6.80(15)
C11 Zr1 C29 C22 26.54(15)
C33 C29 C30 C31 -0.6(3)
C22 C29 C30 C31 -160.2(2)
Zr1 C29 C30 C31 -70.03(17)
C33 C29 C30 Zr1 69.43(16)
C22 C29 C30 Zr1 -90.1(2)
C40 Zr1 C30 C31 47.96(19)
C41 Zr1 C30 C31 -64.47(15)
C21 Zr1 C30 C31 166.66(15)
C29 Zr1 C30 C31 115.9(2)
C33 Zr1 C30 C31 77.04(15)
C12 Zr1 C30 C31 -159.04(15)
C2 Zr1 C30 C31 155.61(13)
C32 Zr1 C30 C31 36.78(13)
C1 Zr1 C30 C31 -175.93(13)
C11 Zr1 C30 C31 -148.23(13)
C40 Zr1 C30 C29 -67.91(18)
C41 Zr1 C30 C29 179.66(14)
C21 Zr1 C30 C29 50.80(14)
C33 Zr1 C30 C29 -38.82(14)
C12 Zr1 C30 C29 85.09(14)
C2 Zr1 C30 C29 39.74(15)
C32 Zr1 C30 C29 -79.08(15)
C31 Zr1 C30 C29 -115.9(2)
C1 Zr1 C30 C29 68.20(16)
C11 Zr1 C30 C29 95.91(14)
C29 C30 C31 C32 1.4(3)
Zr1 C30 C31 C32 -64.35(16)
C29 C30 C31 C36 -168.5(2)
Zr1 C30 C31 C36 125.8(2)
C29 C30 C31 Zr1 65.76(17)
C40 Zr1 C31 C32 -30.99(16)
C41 Zr1 C31 C32 -126.38(15)
C21 Zr1 C31 C32 100.94(15)
C29 Zr1 C31 C32 77.24(15)
C30 Zr1 C31 C32 114.7(2)
C33 Zr1 C31 C32 35.77(14)
C12 Zr1 C31 C32 136.61(14)
C2 Zr1 C31 C32 79.39(17)
C1 Zr1 C31 C32 124.8(2)
C11 Zr1 C31 C32 159.49(14)
C40 Zr1 C31 C30 -145.72(14)
C41 Zr1 C31 C30 118.89(14)
C21 Zr1 C31 C30 -13.79(15)
C29 Zr1 C31 C30 -37.49(13)
C33 Zr1 C31 C30 -78.96(15)
C12 Zr1 C31 C30 21.88(16)
C2 Zr1 C31 C30 -35.34(18)
C32 Zr1 C31 C30 -114.7(2)
C1 Zr1 C31 C30 10.0(3)
C11 Zr1 C31 C30 44.76(18)
C40 Zr1 C31 C36 94.0(2)
C41 Zr1 C31 C36 -1.4(2)
C21 Zr1 C31 C36 -134.05(19)
C29 Zr1 C31 C36 -157.7(2)
C30 Zr1 C31 C36 -120.3(3)
C33 Zr1 C31 C36 160.8(2)
C12 Zr1 C31 C36 -98.4(2)
C2 Zr1 C31 C36 -155.59(18)
C32 Zr1 C31 C36 125.0(3)
C1 Zr1 C31 C36 -110.2(3)
C11 Zr1 C31 C36 -75.5(2)
C30 C31 C32 C33 -1.7(3)
C36 C31 C32 C33 168.0(2)
Zr1 C31 C32 C33 -63.52(17)
C30 C31 C32 Zr1 61.80(16)
C36 C31 C32 Zr1 -128.5(2)
C40 Zr1 C32 C33 -91.61(14)
C41 Zr1 C32 C33 175.17(13)
C21 Zr1 C32 C33 26.48(15)
C29 Zr1 C32 C33 38.34(13)
C30 Zr1 C32 C33 80.36(15)
C12 Zr1 C32 C33 59.86(16)
C2 Zr1 C32 C33 -9.07(16)
C31 Zr1 C32 C33 117.7(2)
C1 Zr1 C32 C33 -25.8(2)
C11 Zr1 C32 C33 65.0(3)
C40 Zr1 C32 C31 150.69(16)
C41 Zr1 C32 C31 57.47(15)
C21 Zr1 C32 C31 -91.23(15)
C29 Zr1 C32 C31 -79.37(15)
C30 Zr1 C32 C31 -37.35(14)
C33 Zr1 C32 C31 -117.7(2)
C12 Zr1 C32 C31 -57.85(18)
C2 Zr1 C32 C31 -126.78(14)
C1 Zr1 C32 C31 -143.53(17)
C11 Zr1 C32 C31 -52.7(3)
C31 C32 C33 C29 1.4(3)
Zr1 C32 C33 C29 -64.51(16)
C31 C32 C33 C34 -175.1(2)
Zr1 C32 C33 C34 119.0(2)
C31 C32 C33 Zr1 65.89(18)
C30 C29 C33 C32 -0.5(3)
C22 C29 C33 C32 158.5(2)
Zr1 C29 C33 C32 68.10(17)
C30 C29 C33 C34 175.9(2)
C22 C29 C33 C34 -25.1(4)
Zr1 C29 C33 C34 -115.5(2)
C30 C29 C33 Zr1 -68.57(16)
C22 C29 C33 Zr1 90.4(2)
C40 Zr1 C33 C32 84.35(14)
C41 Zr1 C33 C32 -7.09(19)
C21 Zr1 C33 C32 -155.33(14)
C29 Zr1 C33 C32 -114.16(19)
C30 Zr1 C33 C32 -75.22(14)
C12 Zr1 C33 C32 -135.30(13)
C2 Zr1 C33 C32 172.50(13)
C31 Zr1 C33 C32 -35.21(12)
C1 Zr1 C33 C32 166.90(12)
C11 Zr1 C33 C32 -155.54(12)
C40 Zr1 C33 C29 -161.49(15)
C41 Zr1 C33 C29 107.07(17)
C21 Zr1 C33 C29 -41.17(14)
C30 Zr1 C33 C29 38.94(14)
C12 Zr1 C33 C29 -21.14(16)
C2 Zr1 C33 C29 -73.33(14)
C32 Zr1 C33 C29 114.16(19)
C31 Zr1 C33 C29 78.96(15)
C1 Zr1 C33 C29 -78.93(15)
C11 Zr1 C33 C29 -41.37(18)
C40 Zr1 C33 C34 -38.4(2)
C41 Zr1 C33 C34 -129.86(19)
C21 Zr1 C33 C34 81.90(19)
C29 Zr1 C33 C34 123.1(3)
C30 Zr1 C33 C34 162.0(2)
C12 Zr1 C33 C34 101.93(19)
C2 Zr1 C33 C34 49.7(2)
C32 Zr1 C33 C34 -122.8(3)
C31 Zr1 C33 C34 -158.0(2)
C1 Zr1 C33 C34 44.1(2)
C11 Zr1 C33 C34 81.7(2)
C32 C33 C34 C35 111.8(3)
C29 C33 C34 C35 -64.0(3)
Zr1 C33 C34 C35 -153.26(18)
C32 C31 C36 C39 36.8(3)
C30 C31 C36 C39 -155.5(2)
Zr1 C31 C36 C39 -62.9(3)
C32 C31 C36 C37 160.4(2)
C30 C31 C36 C37 -31.9(3)
Zr1 C31 C36 C37 60.7(3)
C32 C31 C36 C38 -81.4(3)
C30 C31 C36 C38 86.3(3)
Zr1 C31 C36 C38 178.88(16)
